data_7105626
loop_
_publ_author_name
'Li-Jian Ma'
'Tsutomu Inokuchi'

_publ_section_title
;
 Solvent-free micorowave-assisted multi-component reaction for preparation
 of 2-aminoketones as precursors of pseudoephedrine analogues
;
_journal_issue 37
_journal_name_full 'Chem. Commun.'
_journal_page_first 7037
_journal_page_last 7039
_journal_paper_doi 10.1039/c0cc00859a
_journal_volume 46
_journal_year 2010
_chemical_formula_moiety 'C18 H24 Br N O2 '
_chemical_formula_sum 'C18 H24 Br N O2'
_chemical_formula_weight 366.30
_space_group_IT_number 2
_symmetry_cell_setting triclinic
_symmetry_Int_Tables_number 2
_symmetry_space_group_name_Hall '-P 1'
_symmetry_space_group_name_H-M 'P -1'
_cell_angle_alpha 100.735(4)
_cell_angle_beta 108.601(4)
_cell_angle_gamma 103.438(2)
_cell_formula_units_Z 2
_cell_length_a 10.3812(5)
_cell_length_b 11.6853(3)
_cell_length_c 8.0564(5)
_cell_measurement_reflns_used 2469
_cell_measurement_temperature 296.2
_cell_measurement_theta_max 25.3
_cell_measurement_theta_min 3.3
_cell_volume 864.20(8)
_computing_cell_refinement PROCESS-AUTO
_computing_data_collection PROCESS-AUTO
_computing_data_reduction 'teXsan Ver. 1.11'
_computing_publication_material 'teXsan Ver. 1.11'
_computing_structure_refinement 'teXsan Ver. 1.10'
_computing_structure_solution SIR97
_diffrn_detector_area_resol_mean 10.00
_diffrn_measured_fraction_theta_full 0.9139
_diffrn_measured_fraction_theta_max 0.9139
_diffrn_measurement_device_type 'Rigaku RAXIS-IV Imaging Plate'
_diffrn_measurement_method \w
_diffrn_radiation_type 'Mo K\a'
_diffrn_radiation_wavelength 0.7107
_diffrn_reflns_av_R_equivalents 0.028
_diffrn_reflns_limit_h_max 12
_diffrn_reflns_limit_h_min -12
_diffrn_reflns_limit_k_max 14
_diffrn_reflns_limit_k_min -13
_diffrn_reflns_limit_l_max 9
_diffrn_reflns_limit_l_min -9
_diffrn_reflns_number 3384
_diffrn_reflns_theta_full 25.35
_diffrn_reflns_theta_max 25.35
_exptl_absorpt_coefficient_mu 2.392
_exptl_absorpt_correction_T_max 0.550
_exptl_absorpt_correction_T_min 0.328
_exptl_absorpt_correction_type multi-scan
_exptl_absorpt_process_details '(Higashi, 1995)'
_exptl_crystal_colour colorless
_exptl_crystal_density_diffrn 1.408
_exptl_crystal_density_method 'not measured'
_exptl_crystal_description needle
_exptl_crystal_size_max 0.700
_exptl_crystal_size_mid 0.300
_exptl_crystal_size_min 0.250
_refine_diff_density_max 0.98
_refine_diff_density_min -0.64
_refine_ls_extinction_method none
_refine_ls_goodness_of_fit_ref 1.542
_refine_ls_hydrogen_treatment noref
_refine_ls_number_parameters 199
_refine_ls_number_reflns 2737
_refine_ls_R_factor_gt 0.0696
_refine_ls_shift/su_max 0.0083
_refine_ls_structure_factor_coef F
_refine_ls_weighting_details 'w = 1/[\s^2^(Fo) + 0.00497|Fo|^2^]'
_refine_ls_weighting_scheme calc
_refine_ls_wR_factor_ref 0.1247
_reflns_number_gt 2461
_reflns_number_total 2889
_reflns_threshold_expression F^2^>2.0\s(F^2^)
_cod_data_source_file c0cc00859a.txt
_cod_data_source_block ma
_cod_original_sg_symbol_H-M 'P -1 '
_cod_original_formula_sum 'C18 H24 Br N O2 '
_cod_database_code 7105626

loop_
_symmetry_equiv_pos_as_xyz
x,y,z
-x,-y,-z

loop_
_atom_site_label
_atom_site_type_symbol
_atom_site_fract_x
_atom_site_fract_y
_atom_site_fract_z
_atom_site_U_iso_or_equiv
_atom_site_adp_type
_atom_site_occupancy
_atom_site_calc_flag
_atom_site_refinement_flags
_atom_site_disorder_assembly
_atom_site_disorder_group
Br(1) Br 0.16160(6) -0.52167(5) 0.37110(9) 0.0929(3) Uani 1.00 d . . .
O(2) O 0.8670(4) 0.2203(4) 0.1035(5) 0.079(1) Uani 1.00 d . . .
O(3) O 0.7608(3) -0.0364(3) 0.5709(3) 0.0690(8) Uani 1.00 d . . .
N(2) N 0.7720(3) 0.0228(3) 0.2455(4) 0.0528(8) Uani 1.00 d . . .
C(2) C 0.6623(4) -0.0881(4) 0.2346(5) 0.0486(9) Uani 1.00 d . . .
C(3) C 0.6317(4) -0.0691(4) 0.4126(5) 0.0543(10) Uani 1.00 d . . .
C(4) C 0.3073(5) -0.3833(4) 0.3896(6) 0.062(1) Uani 1.00 d . . .
C(5) C 0.3812(4) -0.2104(4) 0.2870(5) 0.055(1) Uani 1.00 d . . .
C(6) C 0.5228(4) -0.1790(4) 0.4105(5) 0.0502(9) Uani 1.00 d . . .
C(7) C 0.4471(5) -0.3540(4) 0.5139(6) 0.066(1) Uani 1.00 d . . .
C(8) C 0.7028(4) -0.2021(4) 0.1866(5) 0.0508(10) Uani 1.00 d . . .
C(9) C 0.5519(5) -0.2542(5) 0.5249(5) 0.063(1) Uani 1.00 d . . .
C(10) C 0.6189(5) -0.2923(5) 0.0310(5) 0.064(1) Uani 1.00 d . . .
C(11) C 0.8084(6) 0.0043(5) 0.0830(8) 0.074(1) Uani 1.00 d . . .
C(13) C 0.8405(5) -0.2125(5) 0.3128(6) 0.065(1) Uani 1.00 d . . .
C(14) C 0.6527(7) -0.4056(5) -0.0326(7) 0.084(2) Uani 1.00 d . . .
C(15) C 0.7228(5) 0.1310(5) 0.2580(6) 0.068(1) Uani 1.00 d . . .
C(16) C 0.9174(7) 0.1175(6) 0.0909(10) 0.089(2) Uani 1.00 d . . .
C(17) C 0.8321(7) 0.2409(5) 0.2613(7) 0.080(1) Uani 1.00 d . . .
C(18) C 0.8903(6) -0.3099(7) 0.2212(7) 0.087(2) Uani 1.00 d . . .
C(19) C 0.7691(8) -0.4263(6) 0.1140(8) 0.093(2) Uani 1.00 d . . .
C(20) C 0.2761(5) -0.3101(4) 0.2748(6) 0.061(1) Uani 1.00 d . . .
H(1) H 0.3575 -0.1606 0.2090 0.0934 Uiso 1.00 calc . . .
H(2) H 0.4698 -0.4042 0.5916 0.1074 Uiso 1.00 calc . . .
H(3) H 0.6462 -0.2353 0.6118 0.0694 Uiso 1.00 calc . . .
H(5) H 0.5938 -0.0026 0.4209 0.0468 Uiso 1.00 calc . . .
H(6) H 0.8465 -0.0622 0.0758 0.0867 Uiso 1.00 calc . . .
H(7) H 0.7245 -0.0140 -0.0228 0.1035 Uiso 1.00 calc . . .
H(8) H 0.6369 0.1140 0.1552 0.0688 Uiso 1.00 calc . . .
H(9) H 0.7043 0.1480 0.3665 0.0709 Uiso 1.00 calc . . .
H(10) H 0.9384 0.1030 -0.0163 0.1074 Uiso 1.00 calc . . .
H(11) H 1.0025 0.1346 0.1950 0.1196 Uiso 1.00 calc . . .
H(12) H 0.9162 0.2597 0.3663 0.0803 Uiso 1.00 calc . . .
H(13) H 0.7951 0.3080 0.2656 0.1196 Uiso 1.00 calc . . .
H(14) H 0.5764 -0.0962 0.1377 0.1063 Uiso 1.00 calc . . .
H(18) H 0.5681 -0.4741 -0.0736 0.0658 Uiso 1.00 calc . . .
H(19) H 0.6819 -0.3993 -0.1319 0.0913 Uiso 1.00 calc . . .
H(20) H 0.9304 -0.2799 0.1415 0.1266 Uiso 1.00 calc . . .
H(21) H 0.9613 -0.3273 0.3131 0.1223 Uiso 1.00 calc . . .
H(22) H 0.7300 -0.4575 0.1951 0.1410 Uiso 1.00 calc . . .
H(23) H 0.8044 -0.4849 0.0599 0.1121 Uiso 1.00 calc . . .
H(24) H 0.5324 -0.2823 -0.0427 0.0768 Uiso 1.00 calc . . .
H(25) H 0.9132 -0.1357 0.3518 0.0926 Uiso 1.00 calc . . .
H(26) H 0.8259 -0.2327 0.4156 0.0800 Uiso 1.00 calc . . .
H(27) H 0.1818 -0.3294 0.1883 0.1063 Uiso 1.00 calc . . .
H(28) H 0.8168 -0.0044 0.5370 0.1213 Uiso 1.00 calc . . .

loop_
_atom_site_aniso_label
_atom_site_aniso_U_11
_atom_site_aniso_U_22
_atom_site_aniso_U_33
_atom_site_aniso_U_12
_atom_site_aniso_U_13
_atom_site_aniso_U_23
Br(1) 0.0980(6) 0.0625(5) 0.1316(7) 0.0126(3) 0.0701(5) 0.0276(4)
O(2) 0.084(2) 0.072(2) 0.078(2) 0.014(2) 0.030(2) 0.032(2)
O(3) 0.063(2) 0.076(2) 0.046(1) 0.005(2) 0.013(1) 0.002(1)
N(2) 0.048(2) 0.053(2) 0.054(2) 0.012(1) 0.019(1) 0.011(1)
C(2) 0.046(2) 0.050(2) 0.051(2) 0.018(2) 0.019(1) 0.013(2)
C(3) 0.055(2) 0.050(2) 0.055(2) 0.015(2) 0.024(2) 0.003(2)
C(4) 0.070(2) 0.052(2) 0.076(2) 0.018(2) 0.045(2) 0.017(2)
C(5) 0.057(2) 0.057(2) 0.060(2) 0.025(2) 0.028(2) 0.021(2)
C(6) 0.057(2) 0.044(2) 0.050(2) 0.017(2) 0.025(2) 0.004(1)
C(7) 0.080(3) 0.056(2) 0.074(2) 0.029(2) 0.037(2) 0.023(2)
C(8) 0.055(2) 0.053(2) 0.047(2) 0.020(2) 0.023(2) 0.013(2)
C(9) 0.065(2) 0.068(3) 0.055(2) 0.028(2) 0.016(2) 0.020(2)
C(10) 0.061(2) 0.068(3) 0.053(2) 0.024(2) 0.015(2) 0.002(2)
C(11) 0.084(3) 0.067(3) 0.093(3) 0.026(2) 0.055(3) 0.026(2)
C(13) 0.052(2) 0.075(3) 0.067(2) 0.029(2) 0.017(2) 0.013(2)
C(14) 0.104(4) 0.074(3) 0.070(3) 0.040(3) 0.031(3) 0.001(2)
C(15) 0.077(3) 0.052(2) 0.072(2) 0.015(2) 0.031(2) 0.012(2)
C(16) 0.084(3) 0.086(4) 0.115(4) 0.024(3) 0.052(3) 0.044(3)
C(17) 0.092(3) 0.056(3) 0.081(3) 0.012(2) 0.026(3) 0.017(2)
C(18) 0.081(3) 0.120(5) 0.080(3) 0.064(4) 0.031(3) 0.031(3)
C(19) 0.131(5) 0.078(4) 0.084(3) 0.061(4) 0.044(3) 0.017(3)
C(20) 0.057(2) 0.062(3) 0.066(2) 0.018(2) 0.028(2) 0.012(2)

loop_
_atom_type_symbol
_atom_type_description
_atom_type_scat_dispersion_real
_atom_type_scat_dispersion_imag
_atom_type_scat_source
C C 0.003 0.002
;International Tables for Crystallography
(1992, Vol. C, Tables 4.2.6.8 and 6.1.1.1)
;
H H 0.000 0.000
;International Tables for Crystallography
(1992, Vol. C, Table 6.1.1.2)
;
O O 0.011 0.006
;International Tables for Crystallography
(1992, Vol. C, Tables 4.2.6.8 and 6.1.1.1)
;
N N 0.006 0.003
;International Tables for Crystallography
(1992, Vol. C, Tables 4.2.6.8 and 6.1.1.1)
;
Br Br -0.290 2.459
;International Tables for Crystallography
(1992, Vol. C, Tables 4.2.6.8 and 6.1.1.1)
;

loop_
_geom_angle_atom_site_label_1
_geom_angle_atom_site_label_2
_geom_angle_atom_site_label_3
_geom_angle
_geom_angle_site_symmetry_1
_geom_angle_site_symmetry_2
_geom_angle_site_symmetry_3
_geom_angle_publ_flag
C(16) O(2) C(17) 109.6(4) . . . yes
C(2) N(2) C(11) 110.6(3) . . . yes
C(2) N(2) C(15) 112.1(3) . . . yes
C(11) N(2) C(15) 107.4(4) . . . yes
N(2) C(2) C(3) 109.6(3) . . . yes
N(2) C(2) C(8) 111.4(3) . . . yes
C(3) C(2) C(8) 114.4(3) . . . yes
O(3) C(3) C(2) 110.8(3) . . . yes
O(3) C(3) C(6) 111.2(3) . . . yes
C(2) C(3) C(6) 112.0(3) . . . yes
Br(1) C(4) C(7) 121.3(3) . . . yes
Br(1) C(4) C(20) 119.7(3) . . . yes
C(7) C(4) C(20) 119.0(4) . . . yes
C(6) C(5) C(20) 122.4(4) . . . yes
C(3) C(6) C(5) 118.9(3) . . . yes
C(3) C(6) C(9) 124.3(4) . . . yes
C(5) C(6) C(9) 116.8(4) . . . yes
C(4) C(7) C(9) 120.8(4) . . . yes
C(2) C(8) C(10) 120.3(3) . . . yes
C(2) C(8) C(13) 119.0(3) . . . yes
C(10) C(8) C(13) 120.7(4) . . . yes
C(6) C(9) C(7) 121.0(4) . . . yes
C(8) C(10) C(14) 124.5(4) . . . yes
N(2) C(11) C(16) 111.0(5) . . . yes
C(8) C(13) C(18) 112.8(4) . . . yes
C(10) C(14) C(19) 112.5(4) . . . yes
N(2) C(15) C(17) 111.5(4) . . . yes
O(2) C(16) C(11) 111.4(5) . . . yes
O(2) C(17) C(15) 111.8(4) . . . yes
C(13) C(18) C(19) 111.6(5) . . . yes
C(14) C(19) C(18) 111.8(5) . . . yes
C(4) C(20) C(5) 119.9(4) . . . yes

loop_
_geom_bond_atom_site_label_1
_geom_bond_atom_site_label_2
_geom_bond_distance
_geom_bond_site_symmetry_1
_geom_bond_site_symmetry_2
_geom_bond_publ_flag
Br(1) C(4) 1.889(5) . . yes
O(2) C(16) 1.419(8) . . yes
O(2) C(17) 1.420(8) . . yes
O(3) C(3) 1.435(5) . . yes
N(2) C(2) 1.481(5) . . yes
N(2) C(11) 1.471(6) . . yes
N(2) C(15) 1.469(6) . . yes
C(2) C(3) 1.555(5) . . yes
C(2) C(8) 1.507(5) . . yes
C(3) C(6) 1.494(6) . . yes
C(4) C(7) 1.394(7) . . yes
C(4) C(20) 1.381(7) . . yes
C(5) C(6) 1.402(6) . . yes
C(5) C(20) 1.359(6) . . yes
C(6) C(9) 1.400(6) . . yes
C(7) C(9) 1.362(7) . . yes
C(8) C(10) 1.348(6) . . yes
C(8) C(13) 1.516(6) . . yes
C(10) C(14) 1.493(7) . . yes
C(11) C(16) 1.502(8) . . yes
C(13) C(18) 1.518(7) . . yes
C(14) C(19) 1.503(9) . . yes
C(15) C(17) 1.493(8) . . yes
C(18) C(19) 1.50(1) . . yes

loop_
_geom_contact_atom_site_label_1
_geom_contact_atom_site_label_2
_geom_contact_distance
_geom_contact_site_symmetry_1
_geom_contact_site_symmetry_2
_geom_contact_publ_flag
Br(1) O(2) 3.490(4) . 1_445 ?
Br(1) C(17) 3.596(6) . 1_445 ?
O(2) C(5) 3.333(5) . 2_655 ?
O(2) C(20) 3.411(6) . 2_655 ?

loop_
_geom_torsion_atom_site_label_1
_geom_torsion_atom_site_label_2
_geom_torsion_atom_site_label_3
_geom_torsion_atom_site_label_4
_geom_torsion
_geom_torsion_site_symmetry_1
_geom_torsion_site_symmetry_2
_geom_torsion_site_symmetry_3
_geom_torsion_site_symmetry_4
_geom_torsion_publ_flag
Br(1) C(4) C(7) C(9) 179.6(4) . . . . yes
Br(1) C(4) C(20) C(5) -179.7(3) . . . . yes
O(2) C(16) C(11) N(2) -59.1(6) . . . . yes
O(2) C(17) C(15) N(2) 58.2(6) . . . . yes
O(3) C(3) C(2) N(2) -54.6(4) . . . . yes
O(3) C(3) C(2) C(8) 71.2(4) . . . . yes
O(3) C(3) C(6) C(5) 168.0(3) . . . . yes
O(3) C(3) C(6) C(9) -11.8(5) . . . . yes
N(2) C(2) C(3) C(6) -179.3(3) . . . . yes
N(2) C(2) C(8) C(10) -118.2(4) . . . . yes
N(2) C(2) C(8) C(13) 60.2(4) . . . . yes
C(2) N(2) C(11) C(16) 178.9(4) . . . . yes
C(2) N(2) C(15) C(17) -177.6(4) . . . . yes
C(2) C(3) C(6) C(5) -67.6(5) . . . . yes
C(2) C(3) C(6) C(9) 112.7(4) . . . . yes
C(2) C(8) C(10) C(14) 177.2(5) . . . . yes
C(2) C(8) C(13) C(18) -162.2(4) . . . . yes
C(3) C(2) N(2) C(11) 176.9(3) . . . . yes
C(3) C(2) N(2) C(15) -63.3(4) . . . . yes
C(3) C(2) C(8) C(10) 116.9(4) . . . . yes
C(3) C(2) C(8) C(13) -64.6(5) . . . . yes
C(3) C(6) C(5) C(20) 179.2(4) . . . . yes
C(3) C(6) C(9) C(7) -179.3(4) . . . . yes
C(4) C(7) C(9) C(6) -0.8(7) . . . . yes
C(4) C(20) C(5) C(6) 1.1(6) . . . . yes
C(5) C(6) C(9) C(7) 1.0(6) . . . . yes
C(5) C(20) C(4) C(7) -0.9(6) . . . . yes
C(6) C(3) C(2) C(8) -53.5(4) . . . . yes
C(8) C(2) N(2) C(11) 49.4(4) . . . . yes
C(8) C(2) N(2) C(15) 169.2(3) . . . . yes
C(8) C(10) C(14) C(19) 14.8(9) . . . . yes
C(8) C(13) C(18) C(19) -44.8(6) . . . . yes
C(9) C(6) C(5) C(20) -1.1(6) . . . . yes
C(9) C(7) C(4) C(20) 0.8(7) . . . . yes
C(10) C(8) C(13) C(18) 16.2(7) . . . . yes
C(10) C(14) C(19) C(18) -43.3(8) . . . . yes
C(11) N(2) C(15) C(17) -55.9(5) . . . . yes
C(11) C(16) O(2) C(17) 58.1(6) . . . . yes
C(13) C(8) C(10) C(14) -1.2(8) . . . . yes
C(13) C(18) C(19) C(14) 59.6(7) . . . . yes
C(15) N(2) C(11) C(16) 56.2(5) . . . . yes
C(15) C(17) O(2) C(16) -57.7(6) . . . . yes
C(15) C(17) O(2) C(16) -57.7(6) . . . . yes

loop_
_cod_related_entry_id
_cod_related_entry_database
_cod_related_entry_code
1 ChemSpider 24608624
